data_7035725
loop_
_publ_author_name
'Zhou, Wen'
'Platel, Rachel H.'
'Teixeira Tasso, Thiago'
'Furuyama, Taniyuki'
'Kobayashi, Nagao'
'Leznoff, Daniel B.'

_publ_section_title
;
 Reducing zirconium(iv) phthalocyanines and the structure of a Pc(4-)Zr
 complex.
;
_journal_issue 31
_journal_name_full 'Dalton transactions (Cambridge, England : 2003)'
_journal_page_first 13955
_journal_page_last 13961
_journal_paper_doi 10.1039/c5dt01778e
_journal_volume 44
_journal_year 2015
_chemical_formula_moiety 'C64 H32 Cl4 N16 Zr2'
_chemical_formula_sum 'C64 H32 Cl4 N16 Zr2'
_chemical_formula_weight 1349.29
_chemical_name_systematic PcZrCl2
_chemical_properties_physical Air-sensitive
_space_group_crystal_system triclinic
_space_group_IT_number 2
_space_group_name_Hall '-P 1'
_space_group_name_H-M_alt 'P -1'
_symmetry_space_group_name_Hall '-P 1'
_symmetry_space_group_name_H-M 'P -1'
_atom_sites_solution_hydrogens geom
_audit_update_record
;
2015-04-20 deposited with the CCDC.
2015-06-26 downloaded from the CCDC.
;
_cell_angle_alpha 80.502(2)
_cell_angle_beta 76.732(2)
_cell_angle_gamma 81.249(2)
_cell_formula_units_Z 1
_cell_length_a 9.7144(3)
_cell_length_b 11.9970(3)
_cell_length_c 12.1652(3)
_cell_measurement_reflns_used 5079
_cell_measurement_temperature 299(2)
_cell_measurement_theta_max 25.22
_cell_measurement_theta_min 2.28
_cell_volume 1351.34(6)
_computing_cell_refinement 'Bruker SAINT'
_computing_data_collection 'Bruker APEX2'
_computing_data_reduction 'Bruker SAINT'
_computing_structure_refinement 'SHELXL-2014 (Sheldrick 2014)'
_computing_structure_solution 'SHELXS-97 (Sheldrick 2008)'
_diffrn_ambient_temperature 299(2)
_diffrn_measured_fraction_theta_full 0.958
_diffrn_measured_fraction_theta_max 0.982
_diffrn_measurement_device_type 'Bruker APEX-II CCD'
_diffrn_measurement_method '\f and \w scans'
_diffrn_radiation_monochromator graphite
_diffrn_radiation_type 'Mo K\a'
_diffrn_radiation_wavelength 0.71073
_diffrn_reflns_av_R_equivalents 0.0555
_diffrn_reflns_limit_h_max 11
_diffrn_reflns_limit_h_min -11
_diffrn_reflns_limit_k_max 14
_diffrn_reflns_limit_k_min -14
_diffrn_reflns_limit_l_max 14
_diffrn_reflns_limit_l_min -14
_diffrn_reflns_number 14246
_diffrn_reflns_theta_full 25.242
_diffrn_reflns_theta_max 25.026
_diffrn_reflns_theta_min 1.733
_exptl_absorpt_coefficient_mu 0.645
_exptl_absorpt_correction_T_max 0.7452
_exptl_absorpt_correction_T_min 0.6272
_exptl_absorpt_correction_type multi-scan
_exptl_absorpt_process_details '(Sheldrich , 1996)'
_exptl_crystal_colour black
_exptl_crystal_density_diffrn 1.658
_exptl_crystal_description plate
_exptl_crystal_F_000 676
_refine_diff_density_max 0.930
_refine_diff_density_min -0.496
_refine_diff_density_rms 0.088
_refine_ls_extinction_method none
_refine_ls_goodness_of_fit_ref 1.022
_refine_ls_hydrogen_treatment constr
_refine_ls_matrix_type full
_refine_ls_number_parameters 388
_refine_ls_number_reflns 4697
_refine_ls_number_restraints 0
_refine_ls_restrained_S_all 1.022
_refine_ls_R_factor_all 0.0953
_refine_ls_R_factor_gt 0.0528
_refine_ls_shift/su_max 0.000
_refine_ls_shift/su_mean 0.000
_refine_ls_structure_factor_coef Fsqd
_refine_ls_weighting_details
;
 w=1/[\s^2^(Fo^2^)+(0.0923P)^2^]
 where P=(Fo^2^+2Fc^2^)/3
;
_refine_ls_weighting_scheme calc
_refine_ls_wR_factor_gt 0.1227
_refine_ls_wR_factor_ref 0.1447
_reflns_Friedel_coverage 0.000
_reflns_number_gt 3129
_reflns_number_total 4697
_reflns_threshold_expression 'I > 2\s(I)'
_cod_data_source_file c5dt01778e2.cif
_cod_data_source_block PcZrCl2
_cod_depositor_comments
;
The following automatic conversions were performed:

'_exptl_absorpt_correction_type' value 'Multi-scan' changed to
'multi-scan' according to
/usr/data/users/saulius/crontab/automatic-downloads/rss-feeds/RSC/lib/dictionaries/cif_core.dic
dictionary named 'cif_core.dic' version 2.4.2 from 2011-04-26.

Automatic conversion script
Id: cif_fix_values 3271 2015-04-21 07:52:19Z andrius 

 Adding full bibliography for 7035725--7035726.cif.
;
_cod_database_code 7035725
_shelxl_version_number 2014-3

loop_
_symmetry_equiv_pos_as_xyz
'x, y, z'
'-x, -y, -z'

loop_
_atom_site_label
_atom_site_type_symbol
_atom_site_fract_x
_atom_site_fract_y
_atom_site_fract_z
_atom_site_U_iso_or_equiv
_atom_site_adp_type
_atom_site_occupancy
_atom_site_site_symmetry_order
_atom_site_calc_flag
_atom_site_refinement_flags_posn
_atom_site_refinement_flags_adp
Zr1 Zr 0.48534(5) 0.17912(4) 0.50174(4) 0.0417(2) Uani 1 1 d . .
C1 C 0.5677(6) 0.4126(5) 0.3523(6) 0.0571(16) Uani 1 1 d . .
N1 N 0.5563(5) 0.3514(4) 0.4616(4) 0.0506(12) Uani 1 1 d . .
Cl1 Cl 0.57085(14) -0.02103(11) 0.60774(12) 0.0498(4) Uani 1 1 d . .
Cl03 Cl 0.71555(18) 0.14887(14) 0.37407(19) 0.0966(7) Uani 1 1 d . .
C3 C 0.7328(7) 0.5603(5) 0.2366(7) 0.078(2) Uani 1 1 d . .
H3 H 0.6932 0.5751 0.1722 0.094 Uiso 1 1 calc R U
N3 N 0.5000(4) 0.2198(4) 0.6692(4) 0.0459(11) Uani 1 1 d . .
N2 N 0.6826(5) 0.3469(4) 0.6129(5) 0.0585(13) Uani 1 1 d . .
C2 C 0.6808(7) 0.4839(5) 0.3319(6) 0.0638(17) Uani 1 1 d . .
N4 N 0.3237(4) 0.1103(4) 0.7986(4) 0.0468(11) Uani 1 1 d . .
C4 C 0.8483(9) 0.6130(6) 0.2448(8) 0.092(3) Uani 1 1 d . .
H4 H 0.8895 0.6620 0.1826 0.111 Uiso 1 1 calc R U
N6 N 0.1232(5) 0.1841(4) 0.4698(4) 0.0472(11) Uani 1 1 d . .
C6 C 0.8478(7) 0.5226(6) 0.4368(7) 0.075(2) Uani 1 1 d . .
H6 H 0.8828 0.5121 0.5033 0.091 Uiso 1 1 calc R U
N5 N 0.2711(4) 0.1508(3) 0.6093(4) 0.0401(10) Uani 1 1 d . .
C5 C 0.9033(8) 0.5944(6) 0.3430(9) 0.096(3) Uani 1 1 d . .
H5 H 0.9798 0.6318 0.3449 0.115 Uiso 1 1 calc R U
N8 N 0.4889(6) 0.4103(4) 0.2778(4) 0.0615(13) Uani 1 1 d . .
C8 C 0.6578(6) 0.3833(5) 0.5101(6) 0.0554(16) Uani 1 1 d . .
N7 N 0.3376(5) 0.2761(4) 0.3978(4) 0.0468(11) Uani 1 1 d . .
C7 C 0.7362(7) 0.4657(5) 0.4283(6) 0.0655(18) Uani 1 1 d . .
C9 C 0.6061(6) 0.2755(5) 0.6886(5) 0.0522(15) Uani 1 1 d . .
C10 C 0.6152(6) 0.2503(5) 0.8065(5) 0.0558(15) Uani 1 1 d . .
C11 C 0.7026(8) 0.2835(6) 0.8690(7) 0.084(2) Uani 1 1 d . .
H11 H 0.7739 0.3292 0.8341 0.101 Uiso 1 1 calc R U
C13 C 0.5746(9) 0.1798(7) 1.0377(7) 0.086(2) Uani 1 1 d . .
H13 H 0.5631 0.1557 1.1156 0.103 Uiso 1 1 calc R U
C12 C 0.6791(9) 0.2458(7) 0.9839(8) 0.094(3) Uani 1 1 d . .
H12 H 0.7369 0.2663 1.0267 0.113 Uiso 1 1 calc R U
C14 C 0.4845(7) 0.1481(5) 0.9768(6) 0.0665(18) Uani 1 1 d . .
H14 H 0.4109 0.1050 1.0131 0.080 Uiso 1 1 calc R U
C17 C 0.2461(5) 0.1067(4) 0.7230(5) 0.0453(13) Uani 1 1 d . .
C18 C 0.1098(5) 0.0612(5) 0.7553(5) 0.0472(14) Uani 1 1 d . .
C19 C 0.0418(6) 0.0031(5) 0.8560(5) 0.0613(16) Uani 1 1 d . .
H19 H 0.0827 -0.0134 0.9198 0.074 Uiso 1 1 calc R U
C20 C -0.0900(7) -0.0295(6) 0.8583(5) 0.0702(19) Uani 1 1 d . .
H20 H -0.1381 -0.0699 0.9243 0.084 Uiso 1 1 calc R U
C21 C -0.1517(6) -0.0022(5) 0.7618(6) 0.0643(17) Uani 1 1 d . .
H21 H -0.2414 -0.0231 0.7665 0.077 Uiso 1 1 calc R U
C22 C -0.0848(6) 0.0534(5) 0.6626(5) 0.0534(15) Uani 1 1 d . .
H22 H -0.1258 0.0698 0.5989 0.064 Uiso 1 1 calc R U
C23 C 0.0493(5) 0.0852(4) 0.6600(5) 0.0445(13) Uani 1 1 d . .
C24 C 0.1504(5) 0.1419(4) 0.5701(5) 0.0415(13) Uani 1 1 d . .
C25 C 0.2065(6) 0.2465(5) 0.3920(5) 0.0474(14) Uani 1 1 d . .
C26 C 0.1692(6) 0.2996(5) 0.2857(5) 0.0541(15) Uani 1 1 d . .
C27 C 0.0480(7) 0.2957(6) 0.2415(6) 0.0686(18) Uani 1 1 d . .
H27 H -0.0252 0.2535 0.2808 0.082 Uiso 1 1 calc R U
C28 C 0.0452(9) 0.3581(7) 0.1371(7) 0.089(2) Uani 1 1 d . .
H28 H -0.0327 0.3584 0.1046 0.107 Uiso 1 1 calc R U
C29 C 0.1528(10) 0.4200(7) 0.0787(7) 0.091(2) Uani 1 1 d . .
H29 H 0.1461 0.4591 0.0071 0.110 Uiso 1 1 calc R U
C30 C 0.2713(9) 0.4275(6) 0.1210(6) 0.081(2) Uani 1 1 d . .
H30 H 0.3423 0.4717 0.0813 0.097 Uiso 1 1 calc R U
C31 C 0.2769(7) 0.3634(5) 0.2284(5) 0.0609(16) Uani 1 1 d . .
C32 C 0.3788(6) 0.3513(5) 0.3007(5) 0.0545(15) Uani 1 1 d . .
C16 C 0.4372(6) 0.1654(4) 0.7737(5) 0.0448(13) Uani 1 1 d . .
C15 C 0.5086(6) 0.1828(5) 0.8614(5) 0.0528(15) Uani 1 1 d . .

loop_
_atom_site_aniso_label
_atom_site_aniso_U_11
_atom_site_aniso_U_22
_atom_site_aniso_U_33
_atom_site_aniso_U_23
_atom_site_aniso_U_13
_atom_site_aniso_U_12
Zr1 0.0323(3) 0.0386(3) 0.0546(4) -0.0107(2) -0.0069(2) -0.0035(2)
C1 0.051(4) 0.041(3) 0.072(5) -0.011(3) 0.004(3) -0.005(3)
N1 0.042(3) 0.043(3) 0.064(3) -0.012(2) 0.001(2) -0.008(2)
Cl1 0.0489(8) 0.0465(8) 0.0594(9) -0.0164(7) -0.0224(7) 0.0040(6)
Cl03 0.0585(10) 0.0551(10) 0.1525(18) -0.0321(11) 0.0457(11) -0.0167(8)
C3 0.066(5) 0.049(4) 0.102(6) -0.014(4) 0.018(4) -0.003(3)
N3 0.036(2) 0.046(3) 0.060(3) -0.017(2) -0.011(2) -0.008(2)
N2 0.047(3) 0.050(3) 0.081(4) -0.022(3) -0.007(3) -0.010(2)
C2 0.054(4) 0.041(3) 0.083(5) -0.004(3) 0.010(4) -0.006(3)
N4 0.038(3) 0.056(3) 0.049(3) -0.012(2) -0.012(2) -0.006(2)
C4 0.079(6) 0.054(4) 0.119(7) -0.015(4) 0.037(5) -0.015(4)
N6 0.040(3) 0.049(3) 0.053(3) -0.006(2) -0.013(2) -0.002(2)
C6 0.057(4) 0.060(4) 0.104(6) -0.028(4) 0.011(4) -0.017(3)
N5 0.030(2) 0.044(2) 0.049(3) -0.011(2) -0.007(2) -0.0057(19)
C5 0.072(5) 0.063(5) 0.144(8) -0.036(5) 0.023(6) -0.031(4)
N8 0.060(3) 0.047(3) 0.068(4) -0.001(3) -0.003(3) 0.000(3)
C8 0.039(3) 0.040(3) 0.085(5) -0.022(3) 0.004(3) -0.010(3)
N7 0.046(3) 0.043(3) 0.047(3) -0.003(2) -0.007(2) -0.001(2)
C7 0.051(4) 0.047(4) 0.093(5) -0.025(3) 0.013(4) -0.013(3)
C9 0.046(3) 0.045(3) 0.069(4) -0.023(3) -0.007(3) -0.006(3)
C10 0.052(4) 0.058(4) 0.067(4) -0.024(3) -0.019(3) -0.006(3)
C11 0.078(5) 0.092(5) 0.104(6) -0.038(5) -0.036(5) -0.023(4)
C13 0.094(6) 0.096(6) 0.084(5) -0.022(4) -0.041(5) -0.016(5)
C12 0.104(6) 0.106(6) 0.100(6) -0.032(5) -0.060(5) -0.019(5)
C14 0.072(5) 0.065(4) 0.068(5) -0.015(3) -0.026(4) -0.005(3)
C17 0.038(3) 0.048(3) 0.049(4) -0.012(3) -0.008(3) 0.000(2)
C18 0.036(3) 0.057(3) 0.051(4) -0.016(3) -0.006(3) -0.007(3)
C19 0.055(4) 0.085(5) 0.047(4) -0.015(3) -0.004(3) -0.018(3)
C20 0.056(4) 0.100(5) 0.055(4) -0.010(4) 0.001(3) -0.033(4)
C21 0.039(3) 0.082(5) 0.073(5) -0.019(4) 0.001(3) -0.019(3)
C22 0.038(3) 0.063(4) 0.063(4) -0.017(3) -0.012(3) -0.005(3)
C23 0.037(3) 0.050(3) 0.049(3) -0.014(3) -0.006(3) -0.005(2)
C24 0.037(3) 0.039(3) 0.050(3) -0.014(3) -0.011(3) 0.003(2)
C25 0.041(3) 0.043(3) 0.059(4) -0.013(3) -0.016(3) 0.007(3)
C26 0.051(4) 0.049(3) 0.057(4) -0.003(3) -0.014(3) 0.006(3)
C27 0.069(5) 0.074(5) 0.064(4) -0.007(4) -0.026(4) 0.005(3)
C28 0.093(6) 0.089(6) 0.085(6) 0.001(5) -0.035(5) 0.000(5)
C29 0.105(7) 0.096(6) 0.067(5) 0.013(4) -0.036(5) 0.011(5)
C30 0.087(6) 0.066(5) 0.074(5) 0.008(4) -0.010(4) 0.006(4)
C31 0.070(4) 0.049(4) 0.057(4) -0.001(3) -0.017(4) 0.013(3)
C32 0.049(4) 0.041(3) 0.066(4) -0.006(3) -0.003(3) 0.002(3)
C16 0.041(3) 0.044(3) 0.052(4) -0.018(3) -0.008(3) -0.002(3)
C15 0.047(3) 0.050(3) 0.065(4) -0.020(3) -0.016(3) 0.000(3)

loop_
_atom_type_symbol
_atom_type_description
_atom_type_scat_dispersion_real
_atom_type_scat_dispersion_imag
_atom_type_scat_source
C C 0.0033 0.0016 'International Tables Vol C Tables 4.2.6.8 and 6.1.1.4'
H H 0.0000 0.0000 'International Tables Vol C Tables 4.2.6.8 and 6.1.1.4'
N N 0.0061 0.0033 'International Tables Vol C Tables 4.2.6.8 and 6.1.1.4'
Cl Cl 0.1484 0.1585 'International Tables Vol C Tables 4.2.6.8 and 6.1.1.4'
Zr Zr -2.9673 0.5597 'International Tables Vol C Tables 4.2.6.8 and 6.1.1.4'

loop_
_geom_angle_atom_site_label_1
_geom_angle_atom_site_label_2
_geom_angle_atom_site_label_3
_geom_angle
_geom_angle_site_symmetry_3
N7 Zr1 N3 123.89(15) .
N7 Zr1 N1 76.53(17) .
N3 Zr1 N1 76.21(17) .
N7 Zr1 N5 76.62(16) .
N3 Zr1 N5 77.07(15) .
N1 Zr1 N5 120.99(15) .
N7 Zr1 Cl03 106.88(13) .
N3 Zr1 Cl03 113.23(12) .
N1 Zr1 Cl03 76.93(12) .
N5 Zr1 Cl03 161.75(11) .
N7 Zr1 Cl1 146.67(12) .
N3 Zr1 Cl1 77.05(12) .
N1 Zr1 Cl1 136.64(13) .
N5 Zr1 Cl1 84.80(11) .
Cl03 Zr1 Cl1 83.13(6) .
N7 Zr1 Cl1 77.09(11) 2_656
N3 Zr1 Cl1 144.96(12) 2_656
N1 Zr1 Cl1 138.79(13) 2_656
N5 Zr1 Cl1 82.27(10) 2_656
Cl03 Zr1 Cl1 81.16(6) 2_656
Cl1 Zr1 Cl1 73.12(5) 2_656
N8 C1 N1 127.4(5) .
N8 C1 C2 123.6(6) .
N1 C1 C2 108.9(6) .
C8 N1 C1 107.4(5) .
C8 N1 Zr1 123.2(4) .
C1 N1 Zr1 121.4(4) .
Zr1 Cl1 Zr1 106.88(5) 2_656
C4 C3 C2 115.5(8) .
C4 C3 H3 122.2 .
C2 C3 H3 122.2 .
C16 N3 C9 106.5(4) .
C16 N3 Zr1 125.3(3) .
C9 N3 Zr1 125.3(4) .
C8 N2 C9 123.3(5) .
C7 C2 C3 122.0(6) .
C7 C2 C1 107.2(6) .
C3 C2 C1 130.8(7) .
C16 N4 C17 122.6(5) .
C5 C4 C3 122.1(7) .
C5 C4 H4 119.0 .
C3 C4 H4 119.0 .
C25 N6 C24 123.8(5) .
C5 C6 C7 117.0(7) .
C5 C6 H6 121.5 .
C7 C6 H6 121.5 .
C17 N5 C24 106.7(4) .
C17 N5 Zr1 124.8(3) .
C24 N5 Zr1 126.1(3) .
C6 C5 C4 121.6(7) .
C6 C5 H5 119.2 .
C4 C5 H5 119.2 .
C1 N8 C32 123.0(5) .
N2 C8 N1 127.4(5) .
N2 C8 C7 123.9(6) .
N1 C8 C7 108.7(6) .
C32 N7 C25 106.5(5) .
C32 N7 Zr1 124.0(4) .
C25 N7 Zr1 126.1(4) .
C2 C7 C6 121.8(6) .
C2 C7 C8 107.8(6) .
C6 C7 C8 130.5(7) .
N2 C9 N3 126.1(5) .
N2 C9 C10 124.0(5) .
N3 C9 C10 109.9(5) .
C15 C10 C11 119.9(6) .
C15 C10 C9 107.4(5) .
C11 C10 C9 132.7(6) .
C12 C11 C10 117.4(7) .
C12 C11 H11 121.3 .
C10 C11 H11 121.3 .
C12 C13 C14 120.5(7) .
C12 C13 H13 119.7 .
C14 C13 H13 119.7 .
C13 C12 C11 122.7(7) .
C13 C12 H12 118.7 .
C11 C12 H12 118.7 .
C15 C14 C13 117.5(7) .
C15 C14 H14 121.2 .
C13 C14 H14 121.2 .
N4 C17 N5 127.9(5) .
N4 C17 C18 122.1(5) .
N5 C17 C18 109.9(5) .
C19 C18 C23 121.3(5) .
C19 C18 C17 132.0(5) .
C23 C18 C17 106.7(5) .
C18 C19 C20 117.4(6) .
C18 C19 H19 121.3 .
C20 C19 H19 121.3 .
C19 C20 C21 120.7(6) .
C19 C20 H20 119.7 .
C21 C20 H20 119.7 .
C22 C21 C20 122.2(5) .
C22 C21 H21 118.9 .
C20 C21 H21 118.9 .
C21 C22 C23 117.0(5) .
C21 C22 H22 121.5 .
C23 C22 H22 121.5 .
C18 C23 C22 121.4(5) .
C18 C23 C24 106.6(4) .
C22 C23 C24 132.0(5) .
N6 C24 N5 126.9(5) .
N6 C24 C23 122.9(5) .
N5 C24 C23 110.0(5) .
N6 C25 N7 127.5(5) .
N6 C25 C26 122.9(5) .
N7 C25 C26 109.6(5) .
C31 C26 C27 122.3(6) .
C31 C26 C25 107.0(5) .
C27 C26 C25 130.7(6) .
C28 C27 C26 115.7(7) .
C28 C27 H27 122.1 .
C26 C27 H27 122.1 .
C27 C28 C29 122.4(8) .
C27 C28 H28 118.8 .
C29 C28 H28 118.8 .
C28 C29 C30 123.2(7) .
C28 C29 H29 118.4 .
C30 C29 H29 118.4 .
C29 C30 C31 115.4(7) .
C29 C30 H30 122.3 .
C31 C30 H30 122.3 .
C26 C31 C30 121.0(6) .
C26 C31 C32 107.1(5) .
C30 C31 C32 131.9(7) .
N8 C32 N7 126.6(6) .
N8 C32 C31 123.5(6) .
N7 C32 C31 109.8(5) .
N4 C16 N3 128.1(5) .
N4 C16 C15 121.8(5) .
N3 C16 C15 110.1(5) .
C14 C15 C10 122.0(5) .
C14 C15 C16 132.0(6) .
C10 C15 C16 106.0(5) .

loop_
_geom_bond_atom_site_label_1
_geom_bond_atom_site_label_2
_geom_bond_distance
_geom_bond_site_symmetry_2
Zr1 N7 2.203(4) .
Zr1 N3 2.212(4) .
Zr1 N1 2.221(4) .
Zr1 N5 2.231(4) .
Zr1 Cl03 2.4268(16) .
Zr1 Cl1 2.6422(14) .
Zr1 Cl1 2.6743(13) 2_656
C1 N8 1.318(8) .
C1 N1 1.398(7) .
C1 C2 1.446(8) .
N1 C8 1.386(7) .
Cl1 Zr1 2.6743(13) 2_656
C3 C4 1.398(10) .
C3 C2 1.400(9) .
C3 H3 0.9300 .
N3 C16 1.381(7) .
N3 C9 1.392(6) .
N2 C8 1.318(8) .
N2 C9 1.325(7) .
C2 C7 1.373(9) .
N4 C16 1.322(6) .
N4 C17 1.326(6) .
C4 C5 1.390(11) .
C4 H4 0.9300 .
N6 C25 1.308(7) .
N6 C24 1.311(6) .
C6 C5 1.368(10) .
C6 C7 1.398(8) .
C6 H6 0.9300 .
N5 C17 1.376(6) .
N5 C24 1.388(6) .
C5 H5 0.9300 .
N8 C32 1.324(7) .
C8 C7 1.451(8) .
N7 C32 1.381(7) .
N7 C25 1.393(7) .
C9 C10 1.436(8) .
C10 C15 1.390(8) .
C10 C11 1.399(8) .
C11 C12 1.374(10) .
C11 H11 0.9300 .
C13 C12 1.362(10) .
C13 C14 1.397(9) .
C13 H13 0.9300 .
C12 H12 0.9300 .
C14 C15 1.373(8) .
C14 H14 0.9300 .
C17 C18 1.454(7) .
C18 C19 1.383(7) .
C18 C23 1.387(7) .
C19 C20 1.388(8) .
C19 H19 0.9300 .
C20 C21 1.407(8) .
C20 H20 0.9300 .
C21 C22 1.353(8) .
C21 H21 0.9300 .
C22 C23 1.405(7) .
C22 H22 0.9300 .
C23 C24 1.445(7) .
C25 C26 1.443(8) .
C26 C31 1.378(8) .
C26 C27 1.411(8) .
C27 C28 1.367(9) .
C27 H27 0.9300 .
C28 C29 1.369(10) .
C28 H28 0.9300 .
C29 C30 1.384(10) .
C29 H29 0.9300 .
C30 C31 1.411(9) .
C30 H30 0.9300 .
C31 C32 1.445(8) .
C16 C15 1.457(7) .

loop_
_geom_torsion_atom_site_label_1
_geom_torsion_atom_site_label_2
_geom_torsion_atom_site_label_3
_geom_torsion_atom_site_label_4
_geom_torsion
N8 C1 N1 C8 -178.2(5)
C2 C1 N1 C8 0.6(6)
N8 C1 N1 Zr1 32.2(7)
C2 C1 N1 Zr1 -149.0(4)
C4 C3 C2 C7 2.5(9)
C4 C3 C2 C1 -177.9(6)
N8 C1 C2 C7 178.6(5)
N1 C1 C2 C7 -0.2(6)
N8 C1 C2 C3 -1.0(10)
N1 C1 C2 C3 -179.8(6)
C2 C3 C4 C5 -2.8(10)
C7 C6 C5 C4 2.1(10)
C3 C4 C5 C6 0.5(11)
N1 C1 N8 C32 3.9(9)
C2 C1 N8 C32 -174.7(5)
C9 N2 C8 N1 -3.2(9)
C9 N2 C8 C7 176.9(5)
C1 N1 C8 N2 179.3(5)
Zr1 N1 C8 N2 -31.7(7)
C1 N1 C8 C7 -0.8(6)
Zr1 N1 C8 C7 148.2(4)
C3 C2 C7 C6 0.0(9)
C1 C2 C7 C6 -179.7(5)
C3 C2 C7 C8 179.4(5)
C1 C2 C7 C8 -0.3(7)
C5 C6 C7 C2 -2.3(9)
C5 C6 C7 C8 178.4(6)
N2 C8 C7 C2 -179.4(5)
N1 C8 C7 C2 0.7(6)
N2 C8 C7 C6 -0.1(10)
N1 C8 C7 C6 180.0(6)
C8 N2 C9 N3 6.8(9)
C8 N2 C9 C10 -168.8(5)
C16 N3 C9 N2 -172.9(5)
Zr1 N3 C9 N2 25.7(7)
C16 N3 C9 C10 3.2(6)
Zr1 N3 C9 C10 -158.2(4)
N2 C9 C10 C15 173.3(5)
N3 C9 C10 C15 -2.9(6)
N2 C9 C10 C11 -4.1(10)
N3 C9 C10 C11 179.7(6)
C15 C10 C11 C12 0.7(10)
C9 C10 C11 C12 177.8(7)
C14 C13 C12 C11 -0.6(13)
C10 C11 C12 C13 -0.8(12)
C12 C13 C14 C15 2.0(11)
C16 N4 C17 N5 3.9(8)
C16 N4 C17 C18 -170.4(5)
C24 N5 C17 N4 -170.8(5)
Zr1 N5 C17 N4 26.1(7)
C24 N5 C17 C18 4.0(5)
Zr1 N5 C17 C18 -159.1(3)
N4 C17 C18 C19 -9.1(9)
N5 C17 C18 C19 175.7(6)
N4 C17 C18 C23 171.7(5)
N5 C17 C18 C23 -3.5(6)
C23 C18 C19 C20 -0.5(9)
C17 C18 C19 C20 -179.6(6)
C18 C19 C20 C21 -1.1(9)
C19 C20 C21 C22 2.0(10)
C20 C21 C22 C23 -1.2(9)
C19 C18 C23 C22 1.2(8)
C17 C18 C23 C22 -179.4(5)
C19 C18 C23 C24 -177.8(5)
C17 C18 C23 C24 1.5(6)
C21 C22 C23 C18 -0.4(8)
C21 C22 C23 C24 178.4(6)
C25 N6 C24 N5 -3.0(8)
C25 N6 C24 C23 172.2(5)
C17 N5 C24 N6 172.6(5)
Zr1 N5 C24 N6 -24.6(7)
C17 N5 C24 C23 -3.1(5)
Zr1 N5 C24 C23 159.7(3)
C18 C23 C24 N6 -175.0(5)
C22 C23 C24 N6 6.1(9)
C18 C23 C24 N5 0.9(6)
C22 C23 C24 N5 -178.0(5)
C24 N6 C25 N7 2.4(8)
C24 N6 C25 C26 -174.9(5)
C32 N7 C25 N6 -174.3(5)
Zr1 N7 C25 N6 26.1(7)
C32 N7 C25 C26 3.3(6)
Zr1 N7 C25 C26 -156.3(3)
N6 C25 C26 C31 176.5(5)
N7 C25 C26 C31 -1.3(6)
N6 C25 C26 C27 -1.9(9)
N7 C25 C26 C27 -179.6(6)
C31 C26 C27 C28 1.0(9)
C25 C26 C27 C28 179.1(6)
C26 C27 C28 C29 0.2(11)
C27 C28 C29 C30 -1.7(13)
C28 C29 C30 C31 1.9(11)
C27 C26 C31 C30 -0.7(9)
C25 C26 C31 C30 -179.3(5)
C27 C26 C31 C32 177.4(5)
C25 C26 C31 C32 -1.2(6)
C29 C30 C31 C26 -0.7(9)
C29 C30 C31 C32 -178.2(6)
C1 N8 C32 N7 -6.9(9)
C1 N8 C32 C31 168.6(5)
C25 N7 C32 N8 172.0(5)
Zr1 N7 C32 N8 -27.9(7)
C25 N7 C32 C31 -4.0(6)
Zr1 N7 C32 C31 156.1(4)
C26 C31 C32 N8 -172.9(5)
C30 C31 C32 N8 4.9(10)
C26 C31 C32 N7 3.3(6)
C30 C31 C32 N7 -178.9(6)
C17 N4 C16 N3 -4.7(8)
C17 N4 C16 C15 170.7(5)
C9 N3 C16 N4 173.5(5)
Zr1 N3 C16 N4 -25.0(7)
C9 N3 C16 C15 -2.3(6)
Zr1 N3 C16 C15 159.1(3)
C13 C14 C15 C10 -2.1(9)
C13 C14 C15 C16 179.9(6)
C11 C10 C15 C14 0.8(9)
C9 C10 C15 C14 -177.0(5)
C11 C10 C15 C16 179.2(5)
C9 C10 C15 C16 1.4(6)
N4 C16 C15 C14 2.6(9)
N3 C16 C15 C14 178.8(6)
N4 C16 C15 C10 -175.6(5)
N3 C16 C15 C10 0.5(6)
